data_7050560
loop_
_publ_author_name
'Jos\'e Carranza'
'Conor Brennan'
'Jorunn Sletten'
'Brita Vangdal'
'Paul Rillema'
'Francesc Lloret'
'Miguel Julve'

_publ_section_title
;
 Syntheses, crystal structures and magnetic properties of new oxalato-,
 croconato- and squarato-containing copper(II) complexes
;
_journal_issue 12
_journal_name_full 'New J. Chem.'
_journal_page_first 1775
_journal_page_last 1783
_journal_paper_doi 10.1039/b301212n
_journal_volume 27
_journal_year 2003
_chemical_formula_sum 'C13 H8 Cu N4 O6'
_chemical_formula_weight 379.77
_chemical_name_systematic
;
?
;
_space_group_IT_number 2
_symmetry_cell_setting triclinic
_symmetry_space_group_name_Hall '-P 1'
_symmetry_space_group_name_H-M 'P -1'
_atom_sites_solution_hydrogens 'geom if bound to C, difmap if bound to O'
_atom_sites_solution_primary direct
_atom_sites_solution_secondary difmap
_audit_creation_method SHELXL-97
_cell_angle_alpha 106.3160(10)
_cell_angle_beta 97.9950(10)
_cell_angle_gamma 107.8400(10)
_cell_formula_units_Z 2
_cell_length_a 6.7113(4)
_cell_length_b 9.2977(5)
_cell_length_c 11.8250(6)
_cell_measurement_reflns_used 4899
_cell_measurement_temperature 153(2)
_cell_measurement_theta_max 31.9
_cell_measurement_theta_min 2.5
_cell_volume 653.32(6)
_computing_cell_refinement 'SAINT, version 6.02a'
_computing_data_collection 'SMART, version 5.054'
_computing_data_reduction 'SAINT, version 6.02a'
_computing_structure_refinement 'SHELXL-97 (Sheldrick, 1997)'
_computing_structure_solution 'SHELXS-97 (Sheldrick, 1990)'
_diffrn_ambient_temperature 153(2)
_diffrn_measured_fraction_theta_full 0.888
_diffrn_measured_fraction_theta_max 0.888
_diffrn_measurement_device_type '2K SMART CCD'
_diffrn_measurement_method 'omega scan'
_diffrn_radiation_monochromator graphite
_diffrn_radiation_source 'fine-focus sealed tube'
_diffrn_radiation_type MoK\a
_diffrn_radiation_wavelength 0.71073
_diffrn_reflns_av_R_equivalents 0.0182
_diffrn_reflns_av_sigmaI/netI 0.0326
_diffrn_reflns_limit_h_max 9
_diffrn_reflns_limit_h_min -9
_diffrn_reflns_limit_k_max 13
_diffrn_reflns_limit_k_min -10
_diffrn_reflns_limit_l_max 9
_diffrn_reflns_limit_l_min -17
_diffrn_reflns_number 6057
_diffrn_reflns_theta_full 32.09
_diffrn_reflns_theta_max 32.09
_diffrn_reflns_theta_min 2.45
_diffrn_standards_decay_% 0
_diffrn_standards_number '50 first frames remeasured at end of experiment'
_exptl_absorpt_coefficient_mu 1.717
_exptl_absorpt_correction_T_max 'see above'
_exptl_absorpt_correction_T_min 'Tmin/Tmax ratio 0.768846'
_exptl_absorpt_correction_type 'empirical, SADABS'
_exptl_crystal_colour green
_exptl_crystal_density_diffrn 1.931
_exptl_crystal_density_method 'not measured'
_exptl_crystal_description needle
_exptl_crystal_F_000 382
_exptl_crystal_size_max 0.60
_exptl_crystal_size_mid 0.25
_exptl_crystal_size_min 0.11
_refine_diff_density_max 0.477
_refine_diff_density_min -0.521
_refine_diff_density_rms 0.085
_refine_ls_extinction_method none
_refine_ls_goodness_of_fit_ref 1.073
_refine_ls_hydrogen_treatment 'riding model'
_refine_ls_matrix_type full
_refine_ls_number_parameters 217
_refine_ls_number_reflns 4055
_refine_ls_number_restraints 0
_refine_ls_restrained_S_all 1.073
_refine_ls_R_factor_all 0.0335
_refine_ls_R_factor_gt 0.0296
_refine_ls_shift/su_max 0.001
_refine_ls_shift/su_mean 0.000
_refine_ls_structure_factor_coef Fsqd
_refine_ls_weighting_details 'calc w=1/[\s^2^(Fo^2^)+(0.0418P)^2^+0.2473P] where P=(Fo^2^+2Fc^2^)/3'
_refine_ls_weighting_scheme calc
_refine_ls_wR_factor_gt 0.0796
_refine_ls_wR_factor_ref 0.0813
_reflns_number_gt 3684
_reflns_number_total 4055
_reflns_threshold_expression >2sigma(I)
_cod_data_source_file b301212n.txt
_cod_data_source_block 13jc
_cod_original_cell_volume 653.31(6)
_cod_database_code 7050560

loop_
_symmetry_equiv_pos_as_xyz
'x, y, z'
'-x, -y, -z'

loop_
_atom_site_label
_atom_site_type_symbol
_atom_site_fract_x
_atom_site_fract_y
_atom_site_fract_z
_atom_site_U_iso_or_equiv
_atom_site_adp_type
_atom_site_occupancy
_atom_site_symmetry_multiplicity
_atom_site_calc_flag
_atom_site_refinement_flags
_atom_site_disorder_assembly
_atom_site_disorder_group
Cu1 Cu 0.28156(3) 0.33018(2) 0.128467(16) 0.01612(7) Uani 1 1 d . . .
O1 O 0.2735(2) 0.31781(14) -0.04131(10) 0.0209(2) Uani 1 1 d . . .
O2 O 0.25147(19) 0.10108(13) 0.07398(10) 0.0178(2) Uani 1 1 d . . .
O3 O 0.1892(2) -0.22139(14) -0.10683(11) 0.0227(2) Uani 1 1 d . . .
O4 O 0.2568(2) -0.16268(16) -0.33368(11) 0.0274(3) Uani 1 1 d . . .
O5 O 0.2829(2) 0.16962(16) -0.30445(11) 0.0261(3) Uani 1 1 d . . .
O6 O 0.6384(2) 0.44450(15) 0.19363(11) 0.0239(2) Uani 1 1 d . . .
H61 H 0.6985 0.5194 0.2681 0.029 Uiso 1 1 d R . .
H62 H 0.7003 0.3822 0.1798 0.029 Uiso 1 1 d R . .
N1 N 0.2412(2) 0.53992(15) 0.18235(12) 0.0157(2) Uani 1 1 d . . .
N2 N 0.2537(2) 0.33825(15) 0.29494(11) 0.0152(2) Uani 1 1 d . . .
N3 N 0.2135(2) 0.83872(17) 0.28714(14) 0.0225(3) Uani 1 1 d . . .
N4 N 0.2339(2) 0.38872(17) 0.53513(12) 0.0199(3) Uani 1 1 d . . .
C1 C 0.2342(3) 0.63532(19) 0.11715(15) 0.0185(3) Uani 1 1 d . . .
H1 H 0.2394 0.6017 0.0343 0.022 Uiso 1 1 calc R . .
C2 C 0.2194(3) 0.78480(19) 0.17105(16) 0.0213(3) Uani 1 1 d . . .
H2 H 0.2132 0.8506 0.1231 0.026 Uiso 1 1 calc R . .
C3 C 0.2201(3) 0.74117(19) 0.35153(15) 0.0205(3) Uani 1 1 d . . .
H3 H 0.2164 0.7757 0.4346 0.025 Uiso 1 1 calc R . .
C4 C 0.2324(2) 0.59103(17) 0.29977(14) 0.0159(3) Uani 1 1 d . . .
C5 C 0.2383(2) 0.47533(17) 0.36322(13) 0.0150(3) Uani 1 1 d . . .
C6 C 0.2322(2) 0.50059(18) 0.48435(14) 0.0176(3) Uani 1 1 d . . .
H6 H 0.2266 0.5996 0.5322 0.021 Uiso 1 1 calc R . .
C7 C 0.2444(3) 0.25164(19) 0.46501(14) 0.0197(3) Uani 1 1 d . . .
H7 H 0.2422 0.1692 0.4980 0.024 Uiso 1 1 calc R . .
C8 C 0.2583(3) 0.22645(18) 0.34490(14) 0.0174(3) Uani 1 1 d . . .
H8 H 0.2712 0.1296 0.2984 0.021 Uiso 1 1 calc R . .
C9 C 0.2640(2) 0.17741(18) -0.09911(14) 0.0165(3) Uani 1 1 d . . .
C10 C 0.2493(2) 0.06235(17) -0.03930(13) 0.0152(3) Uani 1 1 d . . .
C11 C 0.2266(2) -0.09125(18) -0.12466(14) 0.0169(3) Uani 1 1 d . . .
C12 C 0.2528(2) -0.06316(19) -0.24124(14) 0.0187(3) Uani 1 1 d . . .
C13 C 0.2680(3) 0.10684(19) -0.22641(14) 0.0181(3) Uani 1 1 d . . .

loop_
_atom_site_aniso_label
_atom_site_aniso_U_11
_atom_site_aniso_U_22
_atom_site_aniso_U_33
_atom_site_aniso_U_23
_atom_site_aniso_U_13
_atom_site_aniso_U_12
Cu1 0.02767(11) 0.01246(9) 0.01031(10) 0.00448(7) 0.00636(7) 0.00884(7)
O1 0.0350(6) 0.0156(5) 0.0138(5) 0.0060(4) 0.0074(4) 0.0102(4)
O2 0.0298(6) 0.0147(5) 0.0109(5) 0.0048(4) 0.0067(4) 0.0097(4)
O3 0.0333(6) 0.0160(5) 0.0205(6) 0.0053(4) 0.0093(5) 0.0111(5)
O4 0.0377(7) 0.0262(6) 0.0159(6) 0.0005(5) 0.0100(5) 0.0129(5)
O5 0.0362(7) 0.0314(6) 0.0151(5) 0.0122(5) 0.0090(5) 0.0130(5)
O6 0.0281(6) 0.0208(5) 0.0218(6) 0.0032(4) 0.0059(5) 0.0114(5)
N1 0.0200(6) 0.0140(5) 0.0142(6) 0.0057(4) 0.0046(4) 0.0065(4)
N2 0.0204(6) 0.0134(5) 0.0123(5) 0.0047(4) 0.0042(4) 0.0066(4)
N3 0.0282(7) 0.0184(6) 0.0268(7) 0.0107(5) 0.0103(6) 0.0123(5)
N4 0.0270(7) 0.0213(6) 0.0135(6) 0.0070(5) 0.0067(5) 0.0100(5)
C1 0.0220(7) 0.0179(7) 0.0172(7) 0.0088(5) 0.0043(5) 0.0072(5)
C2 0.0246(7) 0.0178(7) 0.0262(8) 0.0123(6) 0.0069(6) 0.0093(6)
C3 0.0276(8) 0.0160(7) 0.0204(7) 0.0059(6) 0.0091(6) 0.0101(6)
C4 0.0193(6) 0.0142(6) 0.0154(7) 0.0059(5) 0.0052(5) 0.0066(5)
C5 0.0179(6) 0.0140(6) 0.0140(6) 0.0053(5) 0.0052(5) 0.0060(5)
C6 0.0216(7) 0.0176(6) 0.0143(6) 0.0047(5) 0.0064(5) 0.0079(5)
C7 0.0269(7) 0.0189(7) 0.0161(7) 0.0093(5) 0.0054(6) 0.0091(6)
C8 0.0242(7) 0.0155(6) 0.0138(6) 0.0059(5) 0.0045(5) 0.0084(5)
C9 0.0213(7) 0.0162(6) 0.0126(6) 0.0061(5) 0.0044(5) 0.0066(5)
C10 0.0191(6) 0.0151(6) 0.0124(6) 0.0052(5) 0.0048(5) 0.0069(5)
C11 0.0192(6) 0.0165(6) 0.0146(6) 0.0034(5) 0.0045(5) 0.0074(5)
C12 0.0194(7) 0.0202(7) 0.0142(7) 0.0032(5) 0.0050(5) 0.0062(5)
C13 0.0210(7) 0.0208(7) 0.0118(6) 0.0046(5) 0.0043(5) 0.0075(5)

loop_
_atom_type_symbol
_atom_type_description
_atom_type_scat_dispersion_real
_atom_type_scat_dispersion_imag
_atom_type_scat_source
C C 0.0033 0.0016 'International Tables Vol C Tables 4.2.6.8 and 6.1.1.4'
H H 0.0000 0.0000 'International Tables Vol C Tables 4.2.6.8 and 6.1.1.4'
N N 0.0061 0.0033 'International Tables Vol C Tables 4.2.6.8 and 6.1.1.4'
O O 0.0106 0.0060 'International Tables Vol C Tables 4.2.6.8 and 6.1.1.4'
Cu Cu 0.3201 1.2651 'International Tables Vol C Tables 4.2.6.8 and 6.1.1.4'

loop_
_geom_angle_atom_site_label_1
_geom_angle_atom_site_label_2
_geom_angle_atom_site_label_3
_geom_angle
_geom_angle_site_symmetry_1
_geom_angle_site_symmetry_3
_geom_angle_publ_flag
O1 Cu1 O2 86.71(4) . . ?
O1 Cu1 N2 173.43(5) . . ?
O2 Cu1 N2 94.04(5) . . ?
O1 Cu1 N1 96.10(5) . . ?
O2 Cu1 N1 166.99(5) . . ?
N2 Cu1 N1 81.73(5) . . ?
O1 Cu1 O6 95.21(5) . . ?
O2 Cu1 O6 99.51(5) . . ?
N2 Cu1 O6 91.10(5) . . ?
N1 Cu1 O6 92.90(5) . . ?
O1 Cu1 O3 97.80(4) . 2 ?
O2 Cu1 O3 87.98(4) . 2 ?
N2 Cu1 O3 75.72(4) . 2 ?
N1 Cu1 O3 79.06(4) . 2 ?
O6 Cu1 O3 165.34(4) . 2 ?
C9 O1 Cu1 106.75(10) . . ?
C10 O2 Cu1 105.89(9) . . ?
Cu1 O6 H61 119.8 . . ?
Cu1 O6 H62 114.0 . . ?
H61 O6 H62 111.3 . . ?
C1 N1 C4 118.61(13) . . ?
C1 N1 Cu1 126.80(11) . . ?
C4 N1 Cu1 114.48(10) . . ?
C8 N2 C5 118.76(13) . . ?
C8 N2 Cu1 126.71(10) . . ?
C5 N2 Cu1 114.46(10) . . ?
C2 N3 C3 116.83(14) . . ?
C7 N4 C6 117.29(13) . . ?
N1 C1 C2 119.84(15) . . ?
N1 C1 H1 120.1 . . ?
C2 C1 H1 120.1 . . ?
N3 C2 C1 122.63(14) . . ?
N3 C2 H2 118.7 . . ?
C1 C2 H2 118.7 . . ?
N3 C3 C4 121.73(15) . . ?
N3 C3 H3 119.1 . . ?
C4 C3 H3 119.1 . . ?
N1 C4 C3 120.35(14) . . ?
N1 C4 C5 114.22(13) . . ?
C3 C4 C5 125.43(14) . . ?
N2 C5 C6 120.16(14) . . ?
N2 C5 C4 114.83(13) . . ?
C6 C5 C4 125.00(13) . . ?
N4 C6 C5 121.68(14) . . ?
N4 C6 H6 119.2 . . ?
C5 C6 H6 119.2 . . ?
N4 C7 C8 121.86(14) . . ?
N4 C7 H7 119.1 . . ?
C8 C7 H7 119.1 . . ?
N2 C8 C7 120.19(14) . . ?
N2 C8 H8 119.9 . . ?
C7 C8 H8 119.9 . . ?
O1 C9 C10 120.17(13) . . ?
O1 C9 C13 129.71(14) . . ?
C10 C9 C13 110.12(13) . . ?
O2 C10 C9 120.36(13) . . ?
O2 C10 C11 129.29(14) . . ?
C9 C10 C11 110.33(13) . . ?
O3 C11 C10 127.62(14) . . ?
O3 C11 C12 126.37(14) . . ?
C10 C11 C12 106.00(13) . . ?
O4 C12 C11 125.66(15) . . ?
O4 C12 C13 126.01(15) . . ?
C11 C12 C13 108.32(12) . . ?
O5 C13 C9 128.72(15) . . ?
O5 C13 C12 126.42(15) . . ?
C9 C13 C12 104.85(13) . . ?

loop_
_geom_bond_atom_site_label_1
_geom_bond_atom_site_label_2
_geom_bond_distance
_geom_bond_site_symmetry_2
_geom_bond_publ_flag
Cu1 O1 1.9705(11) . ?
Cu1 O2 1.9805(11) . ?
Cu1 N2 1.9858(13) . ?
Cu1 N1 1.9891(13) . ?
Cu1 O6 2.2192(13) . ?
Cu1 O3 2.9568(13) 2 ?
O1 C9 1.2692(19) . ?
O2 C10 1.2825(18) . ?
O3 C11 1.2425(19) . ?
O4 C12 1.2276(19) . ?
O5 C13 1.223(2) . ?
O6 H61 0.8993 . ?
O6 H62 0.8048 . ?
N1 C1 1.3352(19) . ?
N1 C4 1.3515(19) . ?
N2 C8 1.3379(19) . ?
N2 C5 1.3465(19) . ?
N3 C2 1.333(2) . ?
N3 C3 1.345(2) . ?
N4 C7 1.339(2) . ?
N4 C6 1.341(2) . ?
C1 C2 1.397(2) . ?
C1 H1 0.9500 . ?
C2 H2 0.9500 . ?
C3 C4 1.391(2) . ?
C3 H3 0.9500 . ?
C4 C5 1.481(2) . ?
C5 C6 1.393(2) . ?
C6 H6 0.9500 . ?
C7 C8 1.395(2) . ?
C7 H7 0.9500 . ?
C8 H8 0.9500 . ?
C9 C10 1.426(2) . ?
C9 C13 1.471(2) . ?
C10 C11 1.448(2) . ?
C11 C12 1.497(2) . ?
C12 C13 1.510(2) . ?
